data_4036520
loop_
_publ_author_name
'\<Senica, Luka'
'Stopar, Karmen'
'Friedrich, Miha'
'Gro\<selj, Uro\<s'
'Plavec, Janez'
'Po\<ckaj, Marta'
'Podlipnik, \<Crtomir'
'\<Stefane, Bogdan'
'Svete, Jurij'

_publ_section_title
;
 Synthesis and Rotational Isomerism of 1-Substituted Methyl
 (S)-[5-(2-Nitrophenyl)-1H-pyrazole-4-carbonyl]alaninates.
;
_journal_issue 1
_journal_name_full 'The Journal of organic chemistry'
_journal_page_first 146
_journal_page_last 161
_journal_paper_doi 10.1021/acs.joc.5b02467
_journal_volume 81
_journal_year 2016
_chemical_formula_moiety 'C17 H10 Cl3 N3 O4'
_chemical_formula_sum 'C17 H10 Cl3 N3 O4'
_chemical_formula_weight 426.63
_space_group_crystal_system triclinic
_space_group_IT_number 2
_space_group_name_Hall '-P 1'
_space_group_name_H-M_alt 'P -1'
_atom_sites_solution_hydrogens geom
_audit_creation_method SHELXL-2013
_cell_angle_alpha 89.649(4)
_cell_angle_beta 83.896(4)
_cell_angle_gamma 77.526(3)
_cell_formula_units_Z 2
_cell_length_a 8.1048(3)
_cell_length_b 9.4611(4)
_cell_length_c 11.8699(6)
_cell_measurement_reflns_used 4435
_cell_measurement_temperature 293(2)
_cell_measurement_theta_max 30.2026
_cell_measurement_theta_min 2.8183
_cell_volume 883.53(7)
_computing_cell_refinement
;
CrysAlisPro, Agilent Technologies,
Version 1.171.36.20 (release 27-06-2012 CrysAlis171 .NET)
(compiled Jul 11 2012,15:38:31)
;
_computing_data_collection
;
CrysAlisPro, Agilent Technologies,
Version 1.171.36.20 (release 27-06-2012 CrysAlis171 .NET)
(compiled Jul 11 2012,15:38:31)
;
_computing_data_reduction
;
CrysAlisPro, Agilent Technologies,
Version 1.171.36.20 (release 27-06-2012 CrysAlis171 .NET)
(compiled Jul 11 2012,15:38:31)
;
_computing_structure_refinement 'SHELXL-2013 (Sheldrick, 2013)'
_computing_structure_solution 'SIR97 (Altomare et al., 1999)'
_diffrn_ambient_temperature 293(2)
_diffrn_detector_area_resol_mean 10.4933
_diffrn_measured_fraction_theta_full 0.998
_diffrn_measured_fraction_theta_max 0.999
_diffrn_measurement_device_type 'SuperNova, Dual, Cu at zero, Atlas'
_diffrn_measurement_method '\w scans'
_diffrn_radiation_monochromator mirror
_diffrn_radiation_source 'SuperNova (Mo) X-ray Source'
_diffrn_radiation_type MoK\a
_diffrn_radiation_wavelength 0.71073
_diffrn_reflns_av_R_equivalents 0.0206
_diffrn_reflns_av_unetI/netI 0.0322
_diffrn_reflns_Laue_measured_fraction_full 0.998
_diffrn_reflns_Laue_measured_fraction_max 0.999
_diffrn_reflns_limit_h_max 10
_diffrn_reflns_limit_h_min -10
_diffrn_reflns_limit_k_max 12
_diffrn_reflns_limit_k_min -11
_diffrn_reflns_limit_l_max 15
_diffrn_reflns_limit_l_min -15
_diffrn_reflns_number 8768
_diffrn_reflns_point_group_measured_fraction_full 0.998
_diffrn_reflns_point_group_measured_fraction_max 0.999
_diffrn_reflns_theta_full 25.242
_diffrn_reflns_theta_max 27.484
_diffrn_reflns_theta_min 2.824
_exptl_absorpt_coefficient_mu 0.549
_exptl_absorpt_correction_T_max 1.00000
_exptl_absorpt_correction_T_min 0.72543
_exptl_absorpt_correction_type multi-scan
_exptl_absorpt_process_details
;
CrysAlisPro, Agilent Technologies,
Version 1.171.36.20 (release 27-06-2012 CrysAlis171 .NET)
(compiled Jul 11 2012,15:38:31)
Empirical absorption correction using spherical harmonics,
 implemented in SCALE3 ABSPACK scaling algorithm.
;
_exptl_crystal_colour colourless
_exptl_crystal_density_diffrn 1.604
_exptl_crystal_description prism
_exptl_crystal_F_000 432
_exptl_crystal_size_max 0.4
_exptl_crystal_size_mid 0.1
_exptl_crystal_size_min 0.1
_refine_diff_density_max 0.286
_refine_diff_density_min -0.292
_refine_diff_density_rms 0.052
_refine_ls_extinction_method none
_refine_ls_goodness_of_fit_ref 1.103
_refine_ls_hydrogen_treatment constr
_refine_ls_matrix_type full
_refine_ls_number_parameters 245
_refine_ls_number_reflns 4059
_refine_ls_number_restraints 0
_refine_ls_restrained_S_all 1.103
_refine_ls_R_factor_all 0.0527
_refine_ls_R_factor_gt 0.0407
_refine_ls_shift/su_max 0.000
_refine_ls_shift/su_mean 0.000
_refine_ls_structure_factor_coef Fsqd
_refine_ls_weighting_details 'w=1/[\s^2^(Fo^2^)+(0.0313P)^2^+0.6382P] where P=(Fo^2^+2Fc^2^)/3'
_refine_ls_weighting_scheme calc
_refine_ls_wR_factor_gt 0.0986
_refine_ls_wR_factor_ref 0.1054
_reflns_Friedel_coverage 0.000
_reflns_number_gt 3320
_reflns_number_total 4059
_reflns_threshold_expression 'I > 2\s(I)'
_cod_data_source_file jo5b02467_si_001.cif
_cod_data_source_block crystr5f
_cod_database_code 4036520
_shelx_space_group_comment
;
The symmetry employed for this shelxl refinement is uniquely defined
by the following loop, which should always be used as a source of
symmetry information in preference to the above space-group names.
They are only intended as comments.
;
_shelxl_version_number 2013-4

loop_
_space_group_symop_operation_xyz
'x, y, z'
'-x, -y, -z'

loop_
_atom_site_label
_atom_site_type_symbol
_atom_site_fract_x
_atom_site_fract_y
_atom_site_fract_z
_atom_site_U_iso_or_equiv
_atom_site_adp_type
_atom_site_occupancy
_atom_site_site_symmetry_order
_atom_site_calc_flag
_atom_site_refinement_flags_posn
_atom_site_refinement_flags_adp
Cl1 Cl -0.01313(8) 0.47226(7) 0.79389(5) 0.04461(17) Uani 1 1 d . .
Cl2 Cl -0.09993(9) 0.12025(8) 1.13962(6) 0.05222(19) Uani 1 1 d . .
Cl3 Cl 0.52619(8) 0.18740(8) 0.99560(6) 0.04936(18) Uani 1 1 d . .
O1 O 0.8002(2) 0.1823(2) 0.76671(16) 0.0519(5) Uani 1 1 d . .
O2 O 0.9051(2) 0.0404(2) 0.62318(19) 0.0654(6) Uani 1 1 d . .
O3 O 0.7249(3) 0.5642(2) 0.58274(18) 0.0621(6) Uani 1 1 d . .
O4 O 0.7195(2) 0.33578(19) 0.53943(15) 0.0458(4) Uani 1 1 d . .
N1 N 0.3569(2) 0.38967(19) 0.82678(16) 0.0326(4) Uani 1 1 d . .
N2 N 0.3643(3) 0.5280(2) 0.85437(18) 0.0430(5) Uani 1 1 d . .
N6 N 0.7865(2) 0.1027(2) 0.68977(18) 0.0394(5) Uani 1 1 d . .
C1 C 0.4761(3) 0.5603(3) 0.7758(2) 0.0426(6) Uani 1 1 d . .
H1 H 0.5074 0.6493 0.7723 0.051 Uiso 1 1 calc R U
C2 C 0.5435(3) 0.4465(2) 0.69778(19) 0.0331(5) Uani 1 1 d . .
C3 C 0.4653(3) 0.3350(2) 0.73369(18) 0.0289(4) Uani 1 1 d . .
C4 C 0.6701(3) 0.4573(3) 0.6020(2) 0.0376(5) Uani 1 1 d . .
C5 C 0.8529(4) 0.3358(3) 0.4478(3) 0.0629(9) Uani 1 1 d . .
H5A H 0.8116 0.4055 0.3927 0.094 Uiso 1 1 calc R U
H5B H 0.8864 0.2413 0.4128 0.094 Uiso 1 1 calc R U
H5C H 0.9489 0.3606 0.4774 0.094 Uiso 1 1 calc R U
C6 C 0.3202(3) 0.1501(3) 0.66988(19) 0.0341(5) Uani 1 1 d . .
H6 H 0.2200 0.2207 0.6780 0.041 Uiso 1 1 calc R U
C7 C 0.4720(3) 0.1866(2) 0.69243(17) 0.0282(4) Uani 1 1 d . .
C8 C 0.6183(3) 0.0769(2) 0.67457(18) 0.0307(5) Uani 1 1 d . .
C9 C 0.6146(3) -0.0620(2) 0.6397(2) 0.0390(5) Uani 1 1 d . .
H9 H 0.7145 -0.1327 0.6286 0.047 Uiso 1 1 calc R U
C10 C 0.4617(3) -0.0944(3) 0.6217(2) 0.0420(6) Uani 1 1 d . .
H10 H 0.4573 -0.1877 0.6001 0.050 Uiso 1 1 calc R U
C11 C 0.3157(3) 0.0119(3) 0.6358(2) 0.0406(6) Uani 1 1 d . .
H11 H 0.2128 -0.0095 0.6223 0.049 Uiso 1 1 calc R U
C12 C 0.2476(3) 0.3217(2) 0.89995(18) 0.0306(5) Uani 1 1 d . .
C13 C 0.3117(3) 0.2267(2) 0.98254(19) 0.0335(5) Uani 1 1 d . .
C14 C 0.2052(3) 0.1639(2) 1.0563(2) 0.0366(5) Uani 1 1 d . .
H14 H 0.2490 0.0995 1.1107 0.044 Uiso 1 1 calc R U
C15 C 0.0328(3) 0.1989(2) 1.04727(19) 0.0336(5) Uani 1 1 d . .
C16 C -0.0362(3) 0.2950(2) 0.96846(19) 0.0335(5) Uani 1 1 d . .
H16 H -0.1530 0.3191 0.9650 0.040 Uiso 1 1 calc R U
C17 C 0.0728(3) 0.3546(2) 0.89469(18) 0.0320(5) Uani 1 1 d . .

loop_
_atom_site_aniso_label
_atom_site_aniso_U_11
_atom_site_aniso_U_22
_atom_site_aniso_U_33
_atom_site_aniso_U_23
_atom_site_aniso_U_13
_atom_site_aniso_U_12
Cl1 0.0426(3) 0.0452(3) 0.0432(3) 0.0108(3) -0.0036(3) -0.0039(3)
Cl2 0.0454(4) 0.0539(4) 0.0545(4) 0.0151(3) 0.0114(3) -0.0131(3)
Cl3 0.0297(3) 0.0573(4) 0.0604(4) 0.0020(3) -0.0067(3) -0.0070(3)
O1 0.0415(10) 0.0588(12) 0.0575(12) -0.0105(9) -0.0149(9) -0.0106(9)
O2 0.0283(10) 0.0862(16) 0.0726(14) -0.0202(12) 0.0068(10) 0.0023(10)
O3 0.0687(14) 0.0400(10) 0.0743(14) 0.0010(9) 0.0274(11) -0.0214(10)
O4 0.0496(11) 0.0448(10) 0.0424(10) -0.0064(8) 0.0165(8) -0.0190(8)
N1 0.0314(10) 0.0284(9) 0.0363(10) -0.0059(8) 0.0080(8) -0.0082(8)
N2 0.0477(13) 0.0291(10) 0.0499(12) -0.0103(9) 0.0117(10) -0.0110(9)
N6 0.0283(10) 0.0442(11) 0.0430(11) 0.0007(9) -0.0055(9) -0.0015(9)
C1 0.0465(15) 0.0301(12) 0.0499(14) -0.0039(10) 0.0092(12) -0.0127(11)
C2 0.0305(11) 0.0310(11) 0.0370(12) 0.0008(9) 0.0020(9) -0.0076(9)
C3 0.0247(10) 0.0288(11) 0.0309(11) -0.0006(8) 0.0008(9) -0.0029(8)
C4 0.0353(12) 0.0353(12) 0.0410(13) 0.0038(10) 0.0037(10) -0.0085(10)
C5 0.064(2) 0.0665(19) 0.0540(17) -0.0111(14) 0.0305(15) -0.0230(16)
C6 0.0269(11) 0.0388(12) 0.0349(12) -0.0035(9) 0.0025(9) -0.0063(10)
C7 0.0278(11) 0.0297(10) 0.0261(10) -0.0002(8) 0.0039(8) -0.0071(9)
C8 0.0276(11) 0.0343(11) 0.0289(11) -0.0001(8) 0.0001(9) -0.0052(9)
C9 0.0440(14) 0.0316(12) 0.0365(12) -0.0007(9) 0.0010(10) 0.0003(10)
C10 0.0561(16) 0.0329(12) 0.0394(13) -0.0024(10) 0.0003(11) -0.0171(12)
C11 0.0392(13) 0.0464(14) 0.0402(13) -0.0023(10) 0.0016(10) -0.0210(11)
C12 0.0303(11) 0.0289(11) 0.0304(11) -0.0054(8) 0.0055(9) -0.0057(9)
C13 0.0283(11) 0.0337(11) 0.0364(12) -0.0047(9) 0.0007(9) -0.0037(9)
C14 0.0365(13) 0.0353(12) 0.0355(12) 0.0026(9) -0.0005(10) -0.0037(10)
C15 0.0332(12) 0.0330(11) 0.0328(11) -0.0016(9) 0.0075(9) -0.0085(10)
C16 0.0272(11) 0.0353(12) 0.0362(12) -0.0032(9) 0.0031(9) -0.0061(9)
C17 0.0338(12) 0.0291(11) 0.0305(11) -0.0021(8) 0.0003(9) -0.0030(9)

loop_
_atom_type_symbol
_atom_type_description
_atom_type_scat_dispersion_real
_atom_type_scat_dispersion_imag
_atom_type_scat_source
C C 0.0033 0.0016 'International Tables Vol C Tables 4.2.6.8 and 6.1.1.4'
H H 0.0000 0.0000 'International Tables Vol C Tables 4.2.6.8 and 6.1.1.4'
N N 0.0061 0.0033 'International Tables Vol C Tables 4.2.6.8 and 6.1.1.4'
O O 0.0106 0.0060 'International Tables Vol C Tables 4.2.6.8 and 6.1.1.4'
Cl Cl 0.1484 0.1585 'International Tables Vol C Tables 4.2.6.8 and 6.1.1.4'

loop_
_geom_angle_atom_site_label_1
_geom_angle_atom_site_label_2
_geom_angle_atom_site_label_3
_geom_angle
C4 O4 C5 115.97(19)
C3 N1 N2 113.02(17)
C3 N1 C12 129.70(18)
N2 N1 C12 117.18(17)
C1 N2 N1 103.80(18)
O1 N6 O2 124.4(2)
O1 N6 C8 119.0(2)
O2 N6 C8 116.6(2)
N2 C1 C2 113.0(2)
N2 C1 H1 123.5
C2 C1 H1 123.5
C3 C2 C1 105.12(19)
C3 C2 C4 132.0(2)
C1 C2 C4 122.9(2)
N1 C3 C2 105.08(18)
N1 C3 C7 119.71(18)
C2 C3 C7 135.2(2)
O3 C4 O4 123.5(2)
O3 C4 C2 123.3(2)
O4 C4 C2 113.14(19)
O4 C5 H5A 109.5
O4 C5 H5B 109.5
H5A C5 H5B 109.5
O4 C5 H5C 109.5
H5A C5 H5C 109.5
H5B C5 H5C 109.5
C11 C6 C7 121.6(2)
C11 C6 H6 119.2
C7 C6 H6 119.2
C8 C7 C6 116.1(2)
C8 C7 C3 125.43(19)
C6 C7 C3 118.42(19)
C9 C8 C7 122.5(2)
C9 C8 N6 115.9(2)
C7 C8 N6 121.65(19)
C10 C9 C8 119.5(2)
C10 C9 H9 120.3
C8 C9 H9 120.3
C11 C10 C9 119.6(2)
C11 C10 H10 120.2
C9 C10 H10 120.2
C10 C11 C6 120.7(2)
C10 C11 H11 119.7
C6 C11 H11 119.7
C13 C12 C17 118.2(2)
C13 C12 N1 120.9(2)
C17 C12 N1 120.8(2)
C14 C13 C12 121.1(2)
C14 C13 Cl3 118.93(18)
C12 C13 Cl3 119.96(17)
C15 C14 C13 118.6(2)
C15 C14 H14 120.7
C13 C14 H14 120.7
C16 C15 C14 122.1(2)
C16 C15 Cl2 119.40(18)
C14 C15 Cl2 118.47(18)
C15 C16 C17 118.2(2)
C15 C16 H16 120.9
C17 C16 H16 120.9
C16 C17 C12 121.7(2)
C16 C17 Cl1 118.30(18)
C12 C17 Cl1 120.01(17)

loop_
_geom_bond_atom_site_label_1
_geom_bond_atom_site_label_2
_geom_bond_distance
Cl1 C17 1.727(2)
Cl2 C15 1.732(2)
Cl3 C13 1.721(2)
O1 N6 1.216(3)
O2 N6 1.223(3)
O3 C4 1.201(3)
O4 C4 1.335(3)
O4 C5 1.450(3)
N1 C3 1.366(3)
N1 N2 1.367(2)
N1 C12 1.424(3)
N2 C1 1.311(3)
N6 C8 1.465(3)
C1 C2 1.402(3)
C1 H1 0.9300
C2 C3 1.386(3)
C2 C4 1.466(3)
C3 C7 1.478(3)
C5 H5A 0.9600
C5 H5B 0.9600
C5 H5C 0.9600
C6 C11 1.380(3)
C6 C7 1.399(3)
C6 H6 0.9300
C7 C8 1.395(3)
C8 C9 1.388(3)
C9 C10 1.377(4)
C9 H9 0.9300
C10 C11 1.373(4)
C10 H10 0.9300
C11 H11 0.9300
C12 C13 1.391(3)
C12 C17 1.392(3)
C13 C14 1.384(3)
C14 C15 1.380(3)
C14 H14 0.9300
C15 C16 1.376(3)
C16 C17 1.382(3)
C16 H16 0.9300

loop_
_geom_torsion_atom_site_label_1
_geom_torsion_atom_site_label_2
_geom_torsion_atom_site_label_3
_geom_torsion_atom_site_label_4
_geom_torsion
C3 N1 N2 C1 1.3(3)
C12 N1 N2 C1 178.2(2)
N1 N2 C1 C2 -0.5(3)
N2 C1 C2 C3 -0.5(3)
N2 C1 C2 C4 179.7(2)
N2 N1 C3 C2 -1.6(3)
C12 N1 C3 C2 -178.0(2)
N2 N1 C3 C7 -179.69(19)
C12 N1 C3 C7 4.0(4)
C1 C2 C3 N1 1.2(3)
C4 C2 C3 N1 -178.9(2)
C1 C2 C3 C7 178.8(2)
C4 C2 C3 C7 -1.3(4)
C5 O4 C4 O3 3.2(4)
C5 O4 C4 C2 -176.0(2)
C3 C2 C4 O3 179.8(3)
C1 C2 C4 O3 -0.4(4)
C3 C2 C4 O4 -1.0(4)
C1 C2 C4 O4 178.9(2)
C11 C6 C7 C8 2.2(3)
C11 C6 C7 C3 -177.2(2)
N1 C3 C7 C8 -125.6(2)
C2 C3 C7 C8 57.1(4)
N1 C3 C7 C6 53.7(3)
C2 C3 C7 C6 -123.6(3)
C6 C7 C8 C9 -1.8(3)
C3 C7 C8 C9 177.5(2)
C6 C7 C8 N6 177.05(19)
C3 C7 C8 N6 -3.6(3)
O1 N6 C8 C9 -143.5(2)
O2 N6 C8 C9 36.0(3)
O1 N6 C8 C7 37.6(3)
O2 N6 C8 C7 -142.9(2)
C7 C8 C9 C10 0.0(3)
N6 C8 C9 C10 -179.0(2)
C8 C9 C10 C11 1.6(4)
C9 C10 C11 C6 -1.2(4)
C7 C6 C11 C10 -0.7(4)
C3 N1 C12 C13 77.8(3)
N2 N1 C12 C13 -98.5(3)
C3 N1 C12 C17 -105.7(3)
N2 N1 C12 C17 78.1(3)
C17 C12 C13 C14 1.3(3)
N1 C12 C13 C14 177.9(2)
C17 C12 C13 Cl3 -177.80(16)
N1 C12 C13 Cl3 -1.2(3)
C12 C13 C14 C15 -0.8(3)
Cl3 C13 C14 C15 178.27(17)
C13 C14 C15 C16 -0.7(3)
C13 C14 C15 Cl2 -179.99(17)
C14 C15 C16 C17 1.6(3)
Cl2 C15 C16 C17 -179.05(17)
C15 C16 C17 C12 -1.1(3)
C15 C16 C17 Cl1 178.72(17)
C13 C12 C17 C16 -0.3(3)
N1 C12 C17 C16 -176.9(2)
C13 C12 C17 Cl1 179.86(16)
N1 C12 C17 Cl1 3.2(3)
